data_9017891
loop_
_publ_author_name
'Mauro, D.'
'Biagioni, C.'
'Pasero, M.'
'Skogby, H.'

_publ_section_title
;
 Crystal-chemistry of sulfates From the Apuan Alps (Tuscany, Italy).
 III. Mg-rich sulfate assemblages from the Fornovolasco mining complex
;
_journal_name_full 'Atti della Societa Toscana di Scienze Naturali, Memorie, Serie A'
_journal_page_first 33
_journal_page_last 44
_journal_volume 126
_journal_year 2019
_chemical_compound_source 'Fornovolasco, Apuan Alps, Tuscany, Italy'
_chemical_formula_sum 'Al F Fe0.02 H34 Mg0.98 O25 S2'
_chemical_name_mineral Wilcoxite
_space_group_IT_number 2
_space_group_name_Hall '-P 1'
_space_group_name_H-M_alt 'P -1'
_symmetry_space_group_name_H-M 'P -1'
_cell_angle_alpha 79.604
_cell_angle_beta 80.163
_cell_angle_gamma 62.475
_cell_formula_units_Z 1
_cell_length_a 6.6749
_cell_length_b 6.7730
_cell_length_c 14.9076
_cell_volume 584.900
_database_code_amcsd 0020906
_exptl_crystal_density_diffrn 1.616
_cod_data_source_file inputs/fixed/split/14377.cif
_cod_data_source_block 14377
_cod_original_formula_sum '(Mg.98 Fe.02) Al S2 O25 F H34'
_cod_database_code 9017891

loop_
_space_group_symop_operation_xyz
x,y,z
-x,-y,-z

loop_
_atom_site_label
_atom_site_fract_x
_atom_site_fract_y
_atom_site_fract_z
_atom_site_occupancy
_atom_site_U_iso_or_equiv
_atom_site_type_symbol
_atom_site_attached_hydrogens
Mg 0.00000 0.00000 0.00000 0.98000 0.02460 Mg 0
Fe 0.00000 0.00000 0.00000 0.02000 0.02460 Fe 0
Al 0.50000 0.00000 0.50000 1.00000 0.01990 Al 0
S 0.58846 0.55014 0.24375 1.00000 0.02276 S 0
O1 0.48540 0.39492 0.26131 1.00000 0.03940 O 0
O2 0.61188 0.62214 0.14529 1.00000 0.03420 O 0
O3 0.44607 0.74609 0.29381 1.00000 0.03910 O 0
O4 0.81637 0.43509 0.27740 1.00000 0.03480 O 0
F 0.24845 0.98315 0.48149 0.50000 0.03029 F 0
Ow1 0.24845 0.98315 0.48149 0.50000 0.03029 O 0
Ow5 0.61815 0.70355 0.56124 1.00000 0.03190 O 0
Ow6 0.64275 0.88384 0.38889 1.00000 0.02773 O 0
Ow7 0.24287 0.99693 0.06922 1.00000 0.03820 O 0
Ow8 0.81590 0.33909 0.00567 1.00000 0.04120 O 0
Ow9 0.16730 0.06829 0.87675 1.00000 0.04050 O 0
Ow10 0.20815 0.35619 0.14914 1.00000 0.03700 O 0
Ow11 0.14846 0.64355 0.53701 1.00000 0.03200 O 0
Ow12 0.97421 0.95812 0.28869 1.00000 0.03500 O 0
H11 0.12000 0.10800 0.47400 0.50000 0.06300 H 0
H12 0.22800 0.86100 0.49500 0.50000 0.05400 H 0
H51 0.69700 0.58900 0.53360 1.00000 0.05900 H 0
H52 0.57900 0.67300 0.61700 1.00000 0.05300 H 0
H61 0.57800 0.84300 0.35530 1.00000 0.05800 H 0
H62 0.75500 0.90600 0.35880 1.00000 0.05500 H 0
H71 0.35700 0.88400 0.08850 1.00000 0.06100 H 0
H72 0.24000 0.10800 0.09180 1.00000 0.07800 H 0
H81 0.74900 0.40800 0.04880 1.00000 0.06000 H 0
H82 0.81300 0.42900 0.96300 1.00000 0.06100 H 0
H91 0.23400 0.15800 0.86790 1.00000 0.08300 H 0
H92 0.12900 0.07000 0.82540 1.00000 0.05900 H 0
H101 0.08000 0.39900 0.18680 1.00000 0.06900 H 0
H102 0.30900 0.34700 0.18060 1.00000 0.05600 H 0
H111 0.21700 0.73500 0.51800 0.50000 0.07800 H 0
H112 0.99500 0.72200 0.54300 0.50000 0.07800 H 0
H113 0.17400 0.59000 0.59490 1.00000 0.05500 H 0
H121 0.11200 0.90200 0.29340 1.00000 0.06400 H 0
H122 0.94100 0.09100 0.28460 1.00000 0.05200 H 0

loop_
_cod_changelog_entry_id
_cod_changelog_entry_author
_cod_changelog_entry_date
_cod_changelog_entry_text
1
;cod-tools version 3.8.0
Id: cif_guess_AMCSD_atom_types 9581 2023-05-17 12:35:41Z saulius
;
2023-05-18T08:47:17+03:00
;Derived atom types and hydrogen counts
from atom names that follow the AMCSD naming convention
(Wat == water, O-H == hydroxyl).
;

loop_
_cod_related_entry_id
_cod_related_entry_database
_cod_related_entry_code
1 AMCSD 0020906
